data_2310676
loop_
_publ_author_name
'Steadman, R.'
'Nuttall, P.M.'

_publ_section_title
;
 Polymorphism in cronstedtite
;
_journal_name_full 'Acta Crystallographica (1,1948-23,1967)'
_journal_page_first 1
_journal_page_last 8
_journal_volume 16
_journal_year 1963
_chemical_formula_sum 'Fe4 H5 O9 Si'
_chemical_name_systematic 'Fe3 ((Fe Si) O4 (O H)5)'
_space_group_IT_number 157
_symmetry_space_group_name_Hall 'P 3 -2'
_symmetry_space_group_name_H-M 'P 3 1 m'
_cell_angle_alpha 90
_cell_angle_beta 90
_cell_angle_gamma 120
_cell_formula_units_Z 1
_cell_length_a 5.49
_cell_length_b 5.49
_cell_length_c 7.085
_cell_volume 184.933
_citation_journal_id_ASTM ACCRA9
_cod_data_source_file Steadman_ACCRA9_1963_1893.cif
_cod_data_source_block H5Fe4O9Si1
_cod_original_cell_volume 184.9333
_cod_original_formula_sum 'H5 Fe4 O9 Si1'
_cod_database_code 2310676

loop_
_symmetry_equiv_pos_as_xyz
x,y,z
-y,x-y,z
-x+y,-x,z
y,x,z
-x,-x+y,z
x-y,-y,z

loop_
_atom_site_label
_atom_site_type_symbol
_atom_site_fract_x
_atom_site_fract_y
_atom_site_fract_z
_atom_site_occupancy
_atom_site_U_iso_or_equiv
Fe2 Fe+2 0.6667 0 0.496 1 0.0
O2 O-2 0 0 0.34 1 0.0
Si1 Si+4 0.3333 0.6667 0.091 0.5 0.0
O1 O-2 0.52 0 0 1 0.0
O3 O-2 0.3333 0.6667 0.34 1 0.0
O4 O-2 0.3333 0 0.649 1 0.0
Fe1 Fe+3 0.3333 0.6667 0.091 0.5 0.0
